data_1548815
loop_
_publ_author_name
'Zhao, Qing'
'Kulik, Heather J.'

_publ_section_title
;
 Where Does the Density Localize in the Solid State? Divergent Behavior
 for Hybrids and DFT+U
;
_journal_coden_ASTM JCTCCE
_journal_issue 2
_journal_name_full 'Journal of Chemical Theory and Computation'
_journal_page_first 670
_journal_page_last 683
_journal_paper_doi 10.1021/acs.jctc.7b01061
_journal_volume 14
_journal_year 2018
_chemical_formula_structural 'Fe (N C N H)2'
_chemical_formula_sum 'C2 H2 Fe N4'
_chemical_name_structure_type Ni(HNCN)2
_chemical_name_systematic 'Iron(II) bis(carbodiimide)'
_space_group_IT_number 58
_symmetry_Int_Tables_number 58
_symmetry_space_group_name_Hall '-P 2 2n'
_symmetry_space_group_name_H-M 'P n n m'
_audit_creation_date 2012-02-01
_cell_angle_alpha 90.
_cell_angle_beta 90.
_cell_angle_gamma 90.
_cell_formula_units_Z 2
_cell_length_a 6.6655(7)
_cell_length_b 8.7923(8)
_cell_length_c 3.3304(3)
_cell_measurement_temperature 293.
_cell_volume 195.18(3)
_exptl_crystal_density_diffrn 2.35
_refine_ls_R_factor_all 0.009
_cod_data_source_file Fe(NCNH)2.cif
_cod_data_source_block 422725-ICSD
_cod_original_cell_volume 195.18
_cod_original_formula_sum 'C2 H2 Fe1 N4'
_cod_database_code 1548815

loop_
_symmetry_equiv_pos_site_id
_symmetry_equiv_pos_as_xyz
1 'x+1/2, -y+1/2, z+1/2'
2 '-x+1/2, y+1/2, z+1/2'
3 'x, y, -z'
4 '-x, -y, -z'
5 '-x+1/2, y+1/2, -z+1/2'
6 'x+1/2, -y+1/2, -z+1/2'
7 '-x, -y, z'
8 'x, y, z'

loop_
_atom_site_aniso_label
_atom_site_aniso_type_symbol
_atom_site_aniso_U_11
_atom_site_aniso_U_22
_atom_site_aniso_U_33
_atom_site_aniso_U_12
_atom_site_aniso_U_13
_atom_site_aniso_U_23
Fe1 Fe2+ 0.041(8) 0.010(4) 0.011(6) 0.004(4) 0. 0.
N1 N3- 0.016(4) 0.012(3) 0.034(6) 0.001(3) 0. 0.
N2 N3- 0.032(4) 0.019(3) 0.034(4) 0.018(4) 0. 0.
C1 C4+ 0.029(6) 0.012(4) 0.031(6) 0.010(3) 0. 0.
H1 H1+ 0.015(12) 0.026(10) 0.049(12) -0.014(8) 0. 0.

loop_
_atom_site_label
_atom_site_type_symbol
_atom_site_symmetry_multiplicity
_atom_site_Wyckoff_symbol
_atom_site_fract_x
_atom_site_fract_y
_atom_site_fract_z
_atom_site_B_iso_or_equiv
_atom_site_occupancy
_atom_site_attached_hydrogens
Fe1 Fe2+ 2 a 0. 0. 0. 0.021(6) 1. 0
N1 N3- 4 g 0.2790(8) 0.5295(6) 0. 0.021(4) 1. 0
N2 N3- 4 g 0.0774(8) 0.7649(7) 0. 0.028(4) 1. 0
C1 C4+ 4 g 0.1686(13) 0.6531(8) 0. 0.024(6) 1. 0
H1 H1+ 4 g 0.812(3) 0.567(2) 0. 0.030(12) 1. 0

loop_
_atom_type_symbol
_atom_type_oxidation_number
Fe2+ 2
N3- -3
C4+ 4
H1+ 1

loop_
_citation_id
_citation_journal_full
_citation_year
_citation_journal_volume
_citation_page_first
_citation_page_last
_citation_journal_id_ASTM
_citation_doi
_citation_title
_citation_coordinate_linkage
primary 'Zeitschrift f\"ur anorganische und allgemeine Chemie' 2011 637 1089 1091 ZAACAB 10.1002/zaac.201100101
;
 Crystal structure refinement of M(NCNH)2 (M = Fe, Co) based on combined
 neutron and X-ray diffraction data
;
yes

loop_
_cod_changelog_entry_id
_cod_changelog_entry_author
_cod_changelog_entry_date
_cod_changelog_entry_text
1 'Vaitkus, Antanas' 2025-01-08T15:17:04+02:00
;
 Updated bibliographic information. Added more details to the CITATION data
 loop.
;
